data_2100698
loop_
_publ_author_name
'van Mechelen, Jan B.'
'Peschar, Rene.'
'Schenk, Henk.'

_publ_contact_author_address
;
 Universiteit van Amsterdam
 Van 't Hoff Institute for Molecular Sciences (HIMS)
 Faculty of Science (FNWI)
 Valckenierstraat 65
 1018 XE Amsterdam
 The Netherlands
;
_publ_contact_author_email janvm@science.uva.nl
_publ_contact_author_fax '+31 20 5256940'
_publ_contact_author_name 'Jan B. van Mechelen'
_publ_contact_author_phone '+31 20 5257041'
_publ_section_title
;
 Structures of mono-unsaturated triacylglycerols. I. The \b~1~
 polymorph
;
_publ_section_title_footnote ' ?'
_journal_coeditor_code DR5011
_journal_date_accepted 2006-09-12
_journal_date_recd_electronic 2006-07-14
_journal_issue 6
_journal_name_full 'Acta Crystallographica Section B'
_journal_page_first 1121
_journal_page_last 1130
_journal_paper_category FA
_journal_paper_doi 10.1107/S0108768106037074
_journal_volume 62
_journal_year 2006
_chemical_formula_moiety C55H108O6
_chemical_formula_structural C55H108O6
_chemical_formula_sum 'C55 H108 O6'
_chemical_formula_weight 865.46
_chemical_melting_point 308.5
_chemical_name_common 'beta(VI)Ivory Coast cocoa butter'
_space_group_IT_number 14
_symmetry_cell_setting monoclinic
_symmetry_space_group_name_Hall '-P 2yn'
_symmetry_space_group_name_H-M 'P 1 21/n 1'
_audit_creation_method 'from EXP file using GSAS2CIF'
_cell_angle_alpha 90.0
_cell_angle_beta 88.614(3)
_cell_angle_gamma 90.0
_cell_formula_units_Z 4
_cell_length_a 5.44779(18)
_cell_length_b 128.71(2)
_cell_length_c 8.20093(18)
_cell_measurement_temperature 295
_cell_volume 5748.7(9)
_computing_data_collection 'PANalytical Datacollector'
_computing_structure_refinement GSAS
_diffrn_ambient_temperature 295
_diffrn_radiation_type 'Cu K\a~1~'
_diffrn_radiation_wavelength 1.54059
_exptl_crystal_density_diffrn 1.000
_refine_ls_extinction_method none
_refine_ls_goodness_of_fit_all 5.09
_refine_ls_hydrogen_treatment constr
_refine_ls_matrix_type full
_refine_ls_number_parameters 552
_refine_ls_number_restraints 543
_refine_ls_shift/su_max 5.35
_refine_ls_shift/su_mean 0.08
_cod_data_source_file dr5011.cif
_cod_data_source_block IV15-B6-XPERT-STD_publ
_cod_depositor_comments
;
The following automatic conversions were performed:
'_geom_bond_publ_flag' value 'N' changed to 'n' according to
'/home/saulius/struct/CIF-dictionaries/cif_core.dic' dictionary named
'cif_core.dic' version 2.4.1 from 2010-06-29 (340
times).

'_geom_angle_publ_flag' value 'N' changed to 'n' according to
'/home/saulius/struct/CIF-dictionaries/cif_core.dic' dictionary named
'cif_core.dic' version 2.4.1 from 2010-06-29 (330 times).

Automatic conversion script
Id: cif_fix_enum 1527 2010-12-29 10:47:43Z saulius 

The following automatic conversions were performed:

'_geom_bond_publ_flag' value 'N' changed to 'n' according to
/home/saulius/struct/CIF-dictionaries/cif_core.dic dictionary named
'cif_core.dic' version 2.4.1 from 2010-06-29 (340
times).

'_geom_angle_publ_flag' value 'N' changed to 'n' according
to /home/saulius/struct/CIF-dictionaries/cif_core.dic dictionary
named 'cif_core.dic' version 2.4.1 from 2010-06-29 (330 times).

Automatic conversion script
Id: cif_fix_values 1715 2011-07-08 13:25:40Z adriana 
;
_cod_original_cell_volume 5748.5(10)
_cod_original_sg_symbol_H-M 'P 21/n'
_cod_original_formula_sum 'C55.00 H108 O6'
_cod_database_code 2100698

loop_
_symmetry_equiv_pos_site_id
_symmetry_equiv_pos_as_xyz
1 +x,+y,+z
2 -x+1/2,+y+1/2,-z+1/2
-1 -x,-y,-z
-2 +x+1/2,-y+1/2,+z+1/2

loop_
_atom_site_type_symbol
_atom_site_label
_atom_site_fract_x
_atom_site_fract_y
_atom_site_fract_z
_atom_site_U_iso_or_equiv
_atom_site_thermal_displace_type
_atom_site_occupancy
O O1a 0.6646(11) 0.34997(6) 0.6303(16) 0.0253 Uiso 1.0
C C1a 0.7502(12) 0.35881(5) 0.6905(13) 0.0253 Uiso 1.0
C C2a 0.5595(15) 0.36732(5) 0.6819(9) 0.0253 Uiso 1.0
O O2a 0.9602(19) 0.36014(8) 0.730(3) 0.0253 Uiso 1.0
C C3a 0.5705(16) 0.37422(6) 0.8318(9) 0.0253 Uiso 1.0
C C4a 0.3905(15) 0.38320(6) 0.8172(10) 0.0253 Uiso 1.0
C C5a 0.4337(14) 0.39111(6) 0.9510(10) 0.0253 Uiso 1.0
C C6a 0.2323(14) 0.39928(6) 0.9525(10) 0.0253 Uiso 1.0
C C7a 0.2776(14) 0.40714(6) 1.0861(10) 0.0253 Uiso 1.0
C C8a 0.0738(15) 0.41518(6) 1.0918(9) 0.0253 Uiso 1.0
C C9a 0.0978(16) 0.42194(6) 1.2422(9) 0.0253 Uiso 1.0
C C10a -0.0624(16) 0.43143(5) 1.2287(9) 0.0253 Uiso 1.0
C C11a -0.0234(15) 0.43854(6) 1.3730(10) 0.0253 Uiso 1.0
C C12a -0.2082(15) 0.44732(6) 1.3717(10) 0.0253 Uiso 1.0
C C13a -0.1589(16) 0.45489(6) 1.5088(9) 0.0253 Uiso 1.0
C C14a -0.3084(17) 0.46473(5) 1.4860(9) 0.0253 Uiso 1.0
C C15a -0.2830(17) 0.47184(6) 1.6329(10) 0.0253 Uiso 1.0
C C16a -0.4670(19) 0.48073(6) 1.6238(12) 0.0253 Uiso 1.0
C C17a -0.424(2) 0.48881(7) 1.7554(12) 0.0253 Uiso 0.5
C C18a -0.611(2) 0.49748(8) 1.7388(16) 0.0253 Uiso 0.5
C C1 0.8451(13) 0.34207(5) 0.5830(10) 0.0253 Uiso 1.0
C C2 0.7377(11) 0.33485(4) 0.4609(9) 0.0253 Uiso 1.0
O O1b 0.9255(11) 0.32751(5) 0.4012(14) 0.0253 Uiso 1.0
C C1b 0.8500(11) 0.31791(5) 0.3674(17) 0.0253 Uiso 1.0
C C2b 1.0652(12) 0.31070(5) 0.3412(13) 0.0253 Uiso 1.0
O O2b 0.6384(15) 0.31516(7) 0.374(3) 0.0253 Uiso 1.0
C C3b 0.9849(11) 0.30094(6) 0.2498(13) 0.0253 Uiso 1.0
C C4b 1.2071(12) 0.29405(6) 0.2115(12) 0.0253 Uiso 1.0
C C5b 1.1292(11) 0.28441(6) 0.1170(13) 0.0253 Uiso 1.0
C C6b 1.3536(12) 0.27783(6) 0.0729(13) 0.0253 Uiso 1.0
C C7b 1.2760(12) 0.26775(6) -0.0105(13) 0.0253 Uiso 1.0
C C8b 1.5022(14) 0.26099(6) -0.0470(12) 0.0253 Uiso 1.0
C C9b 1.444(2) 0.25286(6) -0.1719(9) 0.0253 Uiso 1.0
C C10b 1.424(3) 0.24271(6) -0.1505(9) 0.0253 Uiso 1.0
C C11b 1.4046(19) 0.23685(6) 0.0077(10) 0.0253 Uiso 1.0
C C12b 1.2223(15) 0.22799(6) -0.0065(10) 0.0253 Uiso 1.0
C C13b 1.2776(13) 0.21959(6) 0.1180(11) 0.0253 Uiso 1.0
C C14b 1.0639(13) 0.21193(6) 0.1318(11) 0.0253 Uiso 1.0
C C15b 1.1238(13) 0.20326(6) 0.2520(11) 0.0253 Uiso 1.0
C C16b 0.9088(12) 0.19568(6) 0.2675(12) 0.0253 Uiso 1.0
C C17b 0.9797(14) 0.18638(6) 0.3718(12) 0.0253 Uiso 1.0
C C18b 0.7678(18) 0.17866(7) 0.3829(14) 0.0253 Uiso 1.0
C C3 0.6381(13) 0.34095(6) 0.3206(9) 0.0253 Uiso 1.0
O O1c 0.810(2) 0.34928(5) 0.2735(8) 0.0253 Uiso 1.0
C C1c 0.909(2) 0.34882(7) 0.1243(8) 0.0253 Uiso 1.0
C C2c 1.0981(15) 0.35729(5) 0.0980(9) 0.0253 Uiso 1.0
O O2c 0.853(3) 0.34257(12) 0.0228(13) 0.0253 Uiso 1.0
C C3c 1.1120(15) 0.36413(5) 0.2498(9) 0.0253 Uiso 1.0
C C4c 0.9619(16) 0.37400(6) 0.2272(9) 0.0253 Uiso 1.0
C C5c 1.0083(14) 0.38157(6) 0.3661(10) 0.0253 Uiso 1.0
C C6c 0.8073(15) 0.38983(6) 0.3737(10) 0.0253 Uiso 1.0
C C7c 0.8443(16) 0.39691(6) 0.5196(9) 0.0253 Uiso 1.0
C C8c 0.6868(16) 0.40652(6) 0.5056(9) 0.0253 Uiso 1.0
C C9c 0.7233(15) 0.41349(6) 0.6515(9) 0.0253 Uiso 1.0
C C10c 0.5402(15) 0.42231(6) 0.6502(9) 0.0253 Uiso 1.0
C C11c 0.5870(14) 0.42968(6) 0.7899(10) 0.0253 Uiso 1.0
C C12c 0.3970(14) 0.43825(6) 0.7925(10) 0.0253 Uiso 1.0
C C13c 0.4472(15) 0.44578(6) 0.9297(10) 0.0253 Uiso 1.0
C C14c 0.2678(15) 0.45476(6) 0.9247(9) 0.0253 Uiso 1.0
C C15c 0.3057(15) 0.46191(6) 1.0687(10) 0.0253 Uiso 1.0
C C16c 0.1084(14) 0.47025(6) 1.0737(11) 0.0253 Uiso 1.0
C C17c 0.1638(16) 0.47822(6) 1.2043(11) 0.0253 Uiso 0.5
C C18c -0.0223(19) 0.48702(7) 1.1997(14) 0.0253 Uiso 0.5
H H181a -0.590(4) 0.50081(16) 1.629(2) 0.0507 Uiso 1.0
H H182a -0.780(3) 0.49455(14) 1.751(3) 0.0507 Uiso 1.0
H H183a -0.585(4) 0.50280(13) 1.826(3) 0.0507 Uiso 1.0
H H171a -0.254(3) 0.49171(12) 1.742(2) 0.0507 Uiso 1.0
H H172a -0.443(4) 0.48551(11) 1.8655(17) 0.0507 Uiso 1.0
H H161a -0.637(3) 0.47787(11) 1.638(2) 0.0507 Uiso 1.0
H H162a -0.451(4) 0.48412(10) 1.5144(17) 0.0507 Uiso 1.0
H H151a -0.113(3) 0.47474(11) 1.634(2) 0.0507 Uiso 1.0
H H152a -0.315(4) 0.46779(10) 1.7351(15) 0.0507 Uiso 1.0
H H141a -0.485(3) 0.46284(10) 1.474(2) 0.0507 Uiso 1.0
H H142a -0.248(4) 0.46841(9) 1.3857(15) 0.0507 Uiso 1.0
H H131a 0.020(3) 0.45668(10) 1.508(2) 0.0507 Uiso 1.0
H H132a -0.206(4) 0.45161(9) 1.6157(16) 0.0507 Uiso 1.0
H H121a -0.378(2) 0.44441(10) 1.386(2) 0.0507 Uiso 1.0
H H122a -0.195(3) 0.45105(9) 1.2651(16) 0.0507 Uiso 1.0
H H111a 0.146(2) 0.44148(10) 1.366(2) 0.0507 Uiso 1.0
H H112a -0.045(3) 0.43450(10) 1.4764(15) 0.0507 Uiso 1.0
H H101a -0.238(3) 0.42925(10) 1.227(2) 0.0507 Uiso 1.0
H H102a -0.019(3) 0.43520(9) 1.1257(15) 0.0507 Uiso 1.0
H H91a 0.272(3) 0.42414(11) 1.252(2) 0.0507 Uiso 1.0
H H92a 0.046(3) 0.41787(9) 1.3412(15) 0.0507 Uiso 1.0
H H81a -0.089(2) 0.41159(11) 1.096(2) 0.0507 Uiso 1.0
H H82a 0.086(3) 0.41963(10) 0.9920(15) 0.0507 Uiso 1.0
H H71a 0.439(2) 0.41070(11) 1.064(2) 0.0507 Uiso 1.0
H H72a 0.283(3) 0.40348(10) 1.1936(16) 0.0507 Uiso 1.0
H H61a 0.070(2) 0.39586(10) 0.973(2) 0.0507 Uiso 1.0
H H62a 0.232(3) 0.40289(10) 0.8448(16) 0.0507 Uiso 1.0
H H51a 0.596(2) 0.39456(10) 0.931(2) 0.0507 Uiso 1.0
H H52a 0.434(3) 0.38749(10) 1.0592(16) 0.0507 Uiso 1.0
H H41a 0.219(2) 0.38050(10) 0.828(2) 0.0507 Uiso 1.0
H H42a 0.415(3) 0.38660(10) 0.7083(16) 0.0507 Uiso 1.0
H H31a 0.527(3) 0.37004(10) 0.9312(15) 0.0507 Uiso 1.0
H H32a 0.740(3) 0.37702(11) 0.842(2) 0.0507 Uiso 1.0
H H21a 0.591(3) 0.37161(10) 0.5819(15) 0.0507 Uiso 1.0
H H22a 0.392(2) 0.36411(10) 0.676(2) 0.0507 Uiso 1.0
H H11 0.994(2) 0.34552(10) 0.5340(19) 0.0507 Uiso 1.0
H H12 0.893(3) 0.33802(10) 0.6820(18) 0.0507 Uiso 1.0
H H181b 0.614(3) 0.18237(12) 0.418(3) 0.0507 Uiso 1.0
H H182b 0.745(4) 0.17538(15) 0.274(2) 0.0507 Uiso 1.0
H H183b 0.806(3) 0.17315(13) 0.465(3) 0.0507 Uiso 1.0
H H171b 1.019(3) 0.18882(11) 0.4836(19) 0.0507 Uiso 1.0
H H172b 1.127(3) 0.18289(10) 0.321(2) 0.0507 Uiso 1.0
H H161b 0.864(3) 0.19321(11) 0.1567(19) 0.0507 Uiso 1.0
H H162b 0.765(2) 0.19929(10) 0.320(2) 0.0507 Uiso 1.0
H H151b 1.156(3) 0.20636(11) 0.3613(18) 0.0507 Uiso 1.0
H H152b 1.273(2) 0.19945(10) 0.212(2) 0.0507 Uiso 1.0
H H141b 1.034(3) 0.20884(11) 0.0224(17) 0.0507 Uiso 1.0
H H142b 0.913(2) 0.21568(10) 0.171(2) 0.0507 Uiso 1.0
H H131b 1.304(3) 0.22288(10) 0.2267(17) 0.0507 Uiso 1.0
H H132b 1.430(2) 0.21579(10) 0.083(2) 0.0507 Uiso 1.0
H H121b 1.235(3) 0.22499(10) -0.1183(16) 0.0507 Uiso 1.0
H H122b 1.053(2) 0.23068(10) 0.014(2) 0.0507 Uiso 1.0
H H111b 1.569(3) 0.23400(10) 0.035(2) 0.0507 Uiso 1.0
H H112b 1.348(4) 0.24168(9) 0.0965(15) 0.0507 Uiso 1.0
H H101b 1.418(10) 0.23889(10) -0.2565(16) 0.0507 Uiso 1.0
H H91b 1.490(8) 0.2540(2) -0.2891(19) 0.0507 Uiso 1.0
H H81b 1.554(3) 0.25752(10) 0.0557(19) 0.0507 Uiso 1.0
H H82b 1.639(3) 0.26548(10) -0.090(2) 0.0507 Uiso 1.0
H H71b 1.194(3) 0.26944(11) -0.115(2) 0.0507 Uiso 1.0
H H72b 1.159(3) 0.26386(9) 0.063(3) 0.0507 Uiso 1.0
H H61b 1.443(3) 0.27612(11) 0.174(2) 0.0507 Uiso 1.0
H H62b 1.465(3) 0.28184(9) -0.003(2) 0.0507 Uiso 1.0
H H51b 1.047(3) 0.28660(11) 0.015(2) 0.0507 Uiso 1.0
H H52b 1.012(3) 0.28023(10) 0.186(2) 0.0507 Uiso 1.0
H H41b 1.330(3) 0.29805(10) 0.144(2) 0.0507 Uiso 1.0
H H42b 1.283(3) 0.29186(11) 0.316(2) 0.0507 Uiso 1.0
H H31b 0.864(3) 0.29699(9) 0.319(3) 0.0507 Uiso 1.0
H H32b 0.907(3) 0.30301(11) 0.146(2) 0.0507 Uiso 1.0
H H21b 1.196(2) 0.31435(9) 0.276(2) 0.0507 Uiso 1.0
H H22b 1.131(3) 0.30867(10) 0.449(2) 0.0507 Uiso 1.0
H H21 0.600(2) 0.33086(8) 0.5147(14) 0.0507 Uiso 1.0
H H181c -0.001(4) 0.49095(14) 1.095(2) 0.0507 Uiso 1.0
H H182c -0.192(3) 0.48408(12) 1.207(3) 0.0507 Uiso 1.0
H H183c 0.004(3) 0.49180(13) 1.294(2) 0.0507 Uiso 1.0
H H171c 0.332(3) 0.48108(11) 1.184(2) 0.0507 Uiso 1.0
H H172c 0.155(4) 0.47482(11) 1.3136(17) 0.0507 Uiso 1.0
H H161c -0.055(2) 0.46698(11) 1.099(2) 0.0507 Uiso 1.0
H H162c 0.104(3) 0.47378(10) 0.9653(16) 0.0507 Uiso 1.0
H H151c 0.471(2) 0.46526(11) 1.058(2) 0.0507 Uiso 1.0
H H152c 0.296(3) 0.45777(10) 1.1719(16) 0.0507 Uiso 1.0
H H141c 0.097(2) 0.45200(10) 0.929(2) 0.0507 Uiso 1.0
H H142c 0.295(3) 0.45873(10) 0.8213(15) 0.0507 Uiso 1.0
H H131c 0.618(2) 0.44849(10) 0.917(2) 0.0507 Uiso 1.0
H H132c 0.428(3) 0.44211(10) 1.0366(16) 0.0507 Uiso 1.0
H H121c 0.230(2) 0.43515(10) 0.810(2) 0.0507 Uiso 1.0
H H122c 0.404(3) 0.44203(10) 0.6864(16) 0.0507 Uiso 1.0
H H111c 0.754(2) 0.43278(11) 0.776(2) 0.0507 Uiso 1.0
H H112c 0.577(3) 0.42577(10) 0.8951(16) 0.0507 Uiso 1.0
H H101c 0.370(2) 0.41945(10) 0.662(2) 0.0507 Uiso 1.0
H H102c 0.557(3) 0.42616(10) 0.5448(15) 0.0507 Uiso 1.0
H H91c 0.893(2) 0.41639(11) 0.647(2) 0.0507 Uiso 1.0
H H92c 0.699(3) 0.40937(10) 0.7538(15) 0.0507 Uiso 1.0
H H81c 0.511(3) 0.40445(10) 0.501(2) 0.0507 Uiso 1.0
H H82c 0.734(4) 0.41036(9) 0.4038(15) 0.0507 Uiso 1.0
H H71c 1.021(3) 0.39901(11) 0.524(2) 0.0507 Uiso 1.0
H H72c 0.798(4) 0.39312(9) 0.6220(16) 0.0507 Uiso 1.0
H H61c 0.643(2) 0.38638(11) 0.385(2) 0.0507 Uiso 1.0
H H62c 0.814(3) 0.39406(10) 0.2713(15) 0.0507 Uiso 1.0
H H51c 1.172(2) 0.38501(11) 0.348(2) 0.0507 Uiso 1.0
H H52c 1.009(3) 0.37768(10) 0.4717(16) 0.0507 Uiso 1.0
H H41c 0.783(3) 0.37219(10) 0.226(2) 0.0507 Uiso 1.0
H H42c 1.011(3) 0.37733(9) 0.1211(16) 0.0507 Uiso 1.0
H H31c 1.046(3) 0.36020(8) 0.3468(15) 0.0507 Uiso 1.0
H H32c 1.287(3) 0.36604(9) 0.2682(18) 0.0507 Uiso 1.0
H H21c 1.263(3) 0.35405(11) 0.0751(18) 0.0507 Uiso 1.0
H H22c 1.052(3) 0.36166(9) 0.0028(15) 0.0507 Uiso 1.0
H H31 0.476(2) 0.34406(11) 0.3538(16) 0.0507 Uiso 1.0
H H32 0.615(3) 0.33621(10) 0.2253(15) 0.0507 Uiso 1.0

loop_
_geom_angle_atom_site_label_1
_geom_angle_atom_site_label_2
_geom_angle_atom_site_label_3
_geom_angle_site_symmetry_1
_geom_angle_site_symmetry_3
_geom_angle
_geom_angle_publ_flag
C1a O1a C1 1_555 1_555 117.0(2) n
O1a C1a C2a 1_555 1_555 110.8(2) n
O1a C1a O2a 1_555 1_555 124.3(2) n
C2a C1a O2a 1_555 1_555 124.5(2) n
C1a C2a C3a 1_555 1_555 110.2(2) n
C1a C2a H21a 1_555 1_555 109.4(5) n
C1a C2a H22a 1_555 1_555 109.3(4) n
C3a C2a H21a 1_555 1_555 109.3(4) n
C3a C2a H22a 1_555 1_555 109.3(4) n
H21a C2a H22a 1_555 1_555 109.3(5) n
C2a C3a C4a 1_555 1_555 110.0(2) n
C2a C3a H31a 1_555 1_555 109.4(4) n
C2a C3a H32a 1_555 1_555 109.4(4) n
C4a C3a H31a 1_555 1_555 109.4(4) n
C4a C3a H32a 1_555 1_555 109.4(4) n
H31a C3a H32a 1_555 1_555 109.3(5) n
C3a C4a C5a 1_555 1_555 109.9(2) n
C3a C4a H41a 1_555 1_555 109.4(4) n
C3a C4a H42a 1_555 1_555 109.4(4) n
C5a C4a H41a 1_555 1_555 109.4(4) n
C5a C4a H42a 1_555 1_555 109.4(4) n
H41a C4a H42a 1_555 1_555 109.4(5) n
C4a C5a C6a 1_555 1_555 110.2(2) n
C4a C5a H51a 1_555 1_555 109.3(5) n
C4a C5a H52a 1_555 1_555 109.4(4) n
C6a C5a H51a 1_555 1_555 109.3(4) n
C6a C5a H52a 1_555 1_555 109.3(4) n
H51a C5a H52a 1_555 1_555 109.4(5) n
C5a C6a C7a 1_555 1_555 109.8(2) n
C5a C6a H61a 1_555 1_555 109.4(4) n
C5a C6a H62a 1_555 1_555 109.4(5) n
C7a C6a H61a 1_555 1_555 109.4(4) n
C7a C6a H62a 1_555 1_555 109.4(4) n
H61a C6a H62a 1_555 1_555 109.4(5) n
C6a C7a C8a 1_555 1_555 110.2(2) n
C6a C7a H71a 1_555 1_555 109.3(4) n
C6a C7a H72a 1_555 1_555 109.3(4) n
C8a C7a H71a 1_555 1_555 109.3(4) n
C8a C7a H72a 1_555 1_555 109.3(4) n
H71a C7a H72a 1_555 1_555 109.3(5) n
C7a C8a C9a 1_555 1_555 109.8(2) n
C7a C8a H81a 1_555 1_555 109.4(4) n
C7a C8a H82a 1_555 1_555 109.4(5) n
C9a C8a H81a 1_555 1_555 109.4(4) n
C9a C8a H82a 1_555 1_555 109.4(4) n
H81a C8a H82a 1_555 1_555 109.4(5) n
C8a C9a C10a 1_555 1_555 110.0(2) n
C8a C9a H91a 1_555 1_555 109.4(4) n
C8a C9a H92a 1_555 1_555 109.4(4) n
C10a C9a H91a 1_555 1_555 109.3(4) n
C10a C9a H92a 1_555 1_555 109.3(4) n
H91a C9a H92a 1_555 1_555 109.4(5) n
C9a C10a C11a 1_555 1_555 109.9(2) n
C9a C10a H101a 1_555 1_555 109.3(4) n
C9a C10a H102a 1_555 1_555 109.4(4) n
C11a C10a H101a 1_555 1_555 109.4(4) n
C11a C10a H102a 1_555 1_555 109.4(4) n
H101a C10a H102a 1_555 1_555 109.4(5) n
C10a C11a C12a 1_555 1_555 109.9(2) n
C10a C11a H111a 1_555 1_555 109.4(4) n
C10a C11a H112a 1_555 1_555 109.4(4) n
C12a C11a H111a 1_555 1_555 109.4(4) n
C12a C11a H112a 1_555 1_555 109.4(4) n
H111a C11a H112a 1_555 1_555 109.4(5) n
C11a C12a C13a 1_555 1_555 110.1(2) n
C11a C12a H121a 1_555 1_555 109.3(4) n
C11a C12a H122a 1_555 1_555 109.3(4) n
C13a C12a H121a 1_555 1_555 109.3(4) n
C13a C12a H122a 1_555 1_555 109.3(4) n
H121a C12a H122a 1_555 1_555 109.4(5) n
C12a C13a C14a 1_555 1_555 109.8(2) n
C12a C13a H131a 1_555 1_555 109.4(4) n
C12a C13a H132a 1_555 1_555 109.4(4) n
C14a C13a H131a 1_555 1_555 109.4(4) n
C14a C13a H132a 1_555 1_555 109.4(4) n
H131a C13a H132a 1_555 1_555 109.4(5) n
C13a C14a C15a 1_555 1_555 110.2(2) n
C13a C14a H141a 1_555 1_555 109.3(4) n
C13a C14a H142a 1_555 1_555 109.3(5) n
C15a C14a H141a 1_555 1_555 109.3(4) n
C15a C14a H142a 1_555 1_555 109.4(4) n
H141a C14a H142a 1_555 1_555 109.4(5) n
C14a C15a C16a 1_555 1_555 109.9(2) n
C14a C15a H151a 1_555 1_555 109.4(5) n
C14a C15a H152a 1_555 1_555 109.4(4) n
C16a C15a H151a 1_555 1_555 109.4(4) n
C16a C15a H152a 1_555 1_555 109.3(5) n
H151a C15a H152a 1_555 1_555 109.4(5) n
C15a C16a C17a 1_555 1_555 111.4(5) n
C15a C16a H161a 1_555 1_555 109.1(5) n
C15a C16a H162a 1_555 1_555 109.1(5) n
C17a C16a H161a 1_555 1_555 109.0(5) n
C17a C16a H162a 1_555 1_555 109.0(5) n
H161a C16a H162a 1_555 1_555 109.1(5) n
C16a C17a C18a 1_555 1_555 108.9(7) n
C16a C17a H171a 1_555 1_555 109.6(5) n
C16a C17a H172a 1_555 1_555 109.6(5) n
C18a C17a H171a 1_555 1_555 109.6(5) n
C18a C17a H172a 1_555 1_555 109.6(5) n
H171a C17a H172a 1_555 1_555 109.6(5) n
C17a C18a H181a 1_555 1_555 109.5(5) n
C17a C18a H182a 1_555 1_555 109.5(5) n
C17a C18a H183a 1_555 1_555 109.5(5) n
H181a C18a H182a 1_555 1_555 109.5(6) n
H181a C18a H183a 1_555 1_555 109.5(5) n
H182a C18a H183a 1_555 1_555 109.4(5) n
O1a C1 C2 1_555 1_555 109.8(2) n
O1a C1 H11 1_555 1_555 109.4(4) n
O1a C1 H12 1_555 1_555 109.4(5) n
C2 C1 H11 1_555 1_555 109.5(4) n
C2 C1 H12 1_555 1_555 109.4(4) n
H11 C1 H12 1_555 1_555 109.4(5) n
C1 C2 O1b 1_555 1_555 110.0(2) n
C1 C2 C3 1_555 1_555 110.0(2) n
C1 C2 H21 1_555 1_555 108.9(4) n
O1b C2 C3 1_555 1_555 110.0(2) n
O1b C2 H21 1_555 1_555 109.0(4) n
C3 C2 H21 1_555 1_555 108.9(4) n
C2 O1b C1b 1_555 1_555 116.7(2) n
O1b C1b C2b 1_555 1_555 110.9(2) n
O1b C1b O2b 1_555 1_555 124.2(2) n
C2b C1b O2b 1_555 1_555 124.4(2) n
C1b C2b C3b 1_555 1_555 110.2(2) n
C1b C2b H21b 1_555 1_555 109.3(4) n
C1b C2b H22b 1_555 1_555 109.3(5) n
C3b C2b H21b 1_555 1_555 109.4(5) n
C3b C2b H22b 1_555 1_555 109.4(4) n
H21b C2b H22b 1_555 1_555 109.3(5) n
C2b C3b C4b 1_555 1_555 110.0(2) n
C2b C3b H31b 1_555 1_555 109.4(5) n
C2b C3b H32b 1_555 1_555 109.3(4) n
C4b C3b H31b 1_555 1_555 109.3(4) n
C4b C3b H32b 1_555 1_555 109.4(5) n
H31b C3b H32b 1_555 1_555 109.4(5) n
C3b C4b C5b 1_555 1_555 110.3(2) n
C3b C4b H41b 1_555 1_555 109.3(4) n
C3b C4b H42b 1_555 1_555 109.3(5) n
C5b C4b H41b 1_555 1_555 109.3(5) n
C5b C4b H42b 1_555 1_555 109.3(4) n
H41b C4b H42b 1_555 1_555 109.3(5) n
C4b C5b C6b 1_555 1_555 109.9(2) n
C4b C5b H51b 1_555 1_555 109.4(4) n
C4b C5b H52b 1_555 1_555 109.4(5) n
C6b C5b H51b 1_555 1_555 109.4(5) n
C6b C5b H52b 1_555 1_555 109.4(4) n
H51b C5b H52b 1_555 1_555 109.4(5) n
C5b C6b C7b 1_555 1_555 110.4(2) n
C5b C6b H61b 1_555 1_555 109.3(5) n
C5b C6b H62b 1_555 1_555 109.3(4) n
C7b C6b H61b 1_555 1_555 109.3(4) n
C7b C6b H62b 1_555 1_555 109.3(5) n
H61b C6b H62b 1_555 1_555 109.3(5) n
C6b C7b C8b 1_555 1_555 109.8(2) n
C6b C7b H71b 1_555 1_555 109.4(4) n
C6b C7b H72b 1_555 1_555 109.4(5) n
C8b C7b H71b 1_555 1_555 109.4(5) n
C8b C7b H72b 1_555 1_555 109.4(4) n
H71b C7b H72b 1_555 1_555 109.4(5) n
C7b C8b C9b 1_555 1_555 110.3(3) n
C7b C8b H81b 1_555 1_555 109.3(5) n
C7b C8b H82b 1_555 1_555 109.3(4) n
C9b C8b H81b 1_555 1_555 109.3(4) n
C9b C8b H82b 1_555 1_555 109.3(5) n
H81b C8b H82b 1_555 1_555 109.3(5) n
C8b C9b C10b 1_555 1_555 128.0(3) n
C8b C9b H91b 1_555 1_555 120.0(5) n
C10b C9b H91b 1_555 1_555 106.9(14) n
C9b C10b C11b 1_555 1_555 127.9(3) n
C9b C10b H101b 1_555 1_555 112.0(5) n
C11b C10b H101b 1_555 1_555 120.0(5) n
C10b C11b C12b 1_555 1_555 110.2(3) n
C10b C11b H111b 1_555 1_555 109.3(5) n
C10b C11b H112b 1_555 1_555 109.3(4) n
C12b C11b H111b 1_555 1_555 109.4(4) n
C12b C11b H112b 1_555 1_555 109.3(5) n
H111b C11b H112b 1_555 1_555 109.3(5) n
C11b C12b C13b 1_555 1_555 110.0(2) n
C11b C12b H121b 1_555 1_555 109.3(4) n
C11b C12b H122b 1_555 1_555 109.3(4) n
C13b C12b H121b 1_555 1_555 109.4(4) n
C13b C12b H122b 1_555 1_555 109.4(4) n
H121b C12b H122b 1_555 1_555 109.4(5) n
C12b C13b C14b 1_555 1_555 110.2(2) n
C12b C13b H131b 1_555 1_555 109.3(4) n
C12b C13b H132b 1_555 1_555 109.3(5) n
C14b C13b H131b 1_555 1_555 109.4(5) n
C14b C13b H132b 1_555 1_555 109.3(4) n
H131b C13b H132b 1_555 1_555 109.4(5) n
C13b C14b C15b 1_555 1_555 110.1(2) n
C13b C14b H141b 1_555 1_555 109.3(4) n
C13b C14b H142b 1_555 1_555 109.3(4) n
C15b C14b H141b 1_555 1_555 109.3(4) n
C15b C14b H142b 1_555 1_555 109.3(5) n
H141b C14b H142b 1_555 1_555 109.4(5) n
C14b C15b C16b 1_555 1_555 110.2(2) n
C14b C15b H151b 1_555 1_555 109.3(4) n
C14b C15b H152b 1_555 1_555 109.3(5) n
C16b C15b H151b 1_555 1_555 109.3(5) n
C16b C15b H152b 1_555 1_555 109.3(4) n
H151b C15b H152b 1_555 1_555 109.4(5) n
C15b C16b C17b 1_555 1_555 110.1(2) n
C15b C16b H161b 1_555 1_555 109.4(5) n
C15b C16b H162b 1_555 1_555 109.3(4) n
C17b C16b H161b 1_555 1_555 109.3(4) n
C17b C16b H162b 1_555 1_555 109.3(5) n
H161b C16b H162b 1_555 1_555 109.4(5) n
C16b C17b C18b 1_555 1_555 110.1(2) n
C16b C17b H171b 1_555 1_555 109.4(4) n
C16b C17b H172b 1_555 1_555 109.4(5) n
C18b C17b H171b 1_555 1_555 109.3(5) n
C18b C17b H172b 1_555 1_555 109.3(4) n
H171b C17b H172b 1_555 1_555 109.3(5) n
C17b C18b H181b 1_555 1_555 109.5(5) n
C17b C18b H182b 1_555 1_555 109.5(5) n
C17b C18b H183b 1_555 1_555 109.5(5) n
H181b C18b H182b 1_555 1_555 109.4(5) n
H181b C18b H183b 1_555 1_555 109.5(5) n
H182b C18b H183b 1_555 1_555 109.4(5) n
C2 C3 O1c 1_555 1_555 110.1(2) n
C2 C3 H31 1_555 1_555 109.4(4) n
C2 C3 H32 1_555 1_555 109.4(4) n
O1c C3 H31 1_555 1_555 109.4(4) n
O1c C3 H32 1_555 1_555 109.3(4) n
H31 C3 H32 1_555 1_555 109.3(5) n
C3 O1c C1c 1_555 1_555 116.9(3) n
O1c C1c C2c 1_555 1_555 111.1(2) n
O1c C1c O2c 1_555 1_555 124.4(3) n
C2c C1c O2c 1_555 1_555 124.5(3) n
C1c C2c C3c 1_555 1_555 110.2(2) n
C1c C2c H21c 1_555 1_555 109.3(4) n
C1c C2c H22c 1_555 1_555 109.4(4) n
C3c C2c H21c 1_555 1_555 109.3(4) n
C3c C2c H22c 1_555 1_555 109.3(4) n
H21c C2c H22c 1_555 1_555 109.3(5) n
C2c C3c C4c 1_555 1_555 110.1(2) n
C2c C3c H31c 1_555 1_555 109.4(4) n
C2c C3c H32c 1_555 1_555 109.3(4) n
C4c C3c H31c 1_555 1_555 109.4(4) n
C4c C3c H32c 1_555 1_555 109.3(4) n
H31c C3c H32c 1_555 1_555 109.3(5) n
C3c C4c C5c 1_555 1_555 110.0(2) n
C3c C4c H41c 1_555 1_555 109.4(4) n
C3c C4c H42c 1_555 1_555 109.3(4) n
C5c C4c H41c 1_555 1_555 109.4(4) n
C5c C4c H42c 1_555 1_555 109.3(4) n
H41c C4c H42c 1_555 1_555 109.4(5) n
C4c C5c C6c 1_555 1_555 110.1(2) n
C4c C5c H51c 1_555 1_555 109.3(5) n
C4c C5c H52c 1_555 1_555 109.3(4) n
C6c C5c H51c 1_555 1_555 109.4(4) n
C6c C5c H52c 1_555 1_555 109.4(4) n
H51c C5c H52c 1_555 1_555 109.3(5) n
C5c C6c C7c 1_555 1_555 109.9(2) n
C5c C6c H61c 1_555 1_555 109.4(4) n
C5c C6c H62c 1_555 1_555 109.4(5) n
C7c C6c H61c 1_555 1_555 109.4(5) n
C7c C6c H62c 1_555 1_555 109.3(4) n
H61c C6c H62c 1_555 1_555 109.3(5) n
C6c C7c C8c 1_555 1_555 110.1(2) n
C6c C7c H71c 1_555 1_555 109.4(4) n
C6c C7c H72c 1_555 1_555 109.4(4) n
C8c C7c H71c 1_555 1_555 109.3(4) n
C8c C7c H72c 1_555 1_555 109.3(4) n
H71c C7c H72c 1_555 1_555 109.4(5) n
C7c C8c C9c 1_555 1_555 109.8(2) n
C7c C8c H81c 1_555 1_555 109.4(4) n
C7c C8c H82c 1_555 1_555 109.4(5) n
C9c C8c H81c 1_555 1_555 109.4(4) n
C9c C8c H82c 1_555 1_555 109.3(4) n
H81c C8c H82c 1_555 1_555 109.4(5) n
C8c C9c C10c 1_555 1_555 109.9(2) n
C8c C9c H91c 1_555 1_555 109.4(5) n
C8c C9c H92c 1_555 1_555 109.4(4) n
C10c C9c H91c 1_555 1_555 109.4(4) n
C10c C9c H92c 1_555 1_555 109.4(4) n
H91c C9c H92c 1_555 1_555 109.4(5) n
C9c C10c C11c 1_555 1_555 110.0(2) n
C9c C10c H101c 1_555 1_555 109.4(4) n
C9c C10c H102c 1_555 1_555 109.4(4) n
C11c C10c H101c 1_555 1_555 109.4(4) n
C11c C10c H102c 1_555 1_555 109.4(4) n
H101c C10c H102c 1_555 1_555 109.4(5) n
C10c C11c C12c 1_555 1_555 109.9(2) n
C10c C11c H111c 1_555 1_555 109.4(4) n
C10c C11c H112c 1_555 1_555 109.4(4) n
C12c C11c H111c 1_555 1_555 109.4(4) n
C12c C11c H112c 1_555 1_555 109.4(4) n
H111c C11c H112c 1_555 1_555 109.4(5) n
C11c C12c C13c 1_555 1_555 110.0(2) n
C11c C12c H121c 1_555 1_555 109.4(4) n
C11c C12c H122c 1_555 1_555 109.3(4) n
C13c C12c H121c 1_555 1_555 109.4(4) n
C13c C12c H122c 1_555 1_555 109.4(4) n
H121c C12c H122c 1_555 1_555 109.4(5) n
C12c C13c C14c 1_555 1_555 109.9(2) n
C12c C13c H131c 1_555 1_555 109.4(4) n
C12c C13c H132c 1_555 1_555 109.4(4) n
C14c C13c H131c 1_555 1_555 109.4(4) n
C14c C13c H132c 1_555 1_555 109.4(4) n
H131c C13c H132c 1_555 1_555 109.4(5) n
C13c C14c C15c 1_555 1_555 110.0(2) n
C13c C14c H141c 1_555 1_555 109.3(4) n
C13c C14c H142c 1_555 1_555 109.4(5) n
C15c C14c H141c 1_555 1_555 109.4(4) n
C15c C14c H142c 1_555 1_555 109.4(4) n
H141c C14c H142c 1_555 1_555 109.4(5) n
C14c C15c C16c 1_555 1_555 109.9(2) n
C14c C15c H151c 1_555 1_555 109.4(5) n
C14c C15c H152c 1_555 1_555 109.3(4) n
C16c C15c H151c 1_555 1_555 109.4(4) n
C16c C15c H152c 1_555 1_555 109.4(5) n
H151c C15c H152c 1_555 1_555 109.4(5) n
C15c C16c C17c 1_555 1_555 110.1(2) n
C15c C16c H161c 1_555 1_555 109.4(4) n
C15c C16c H162c 1_555 1_555 109.3(4) n
C17c C16c H161c 1_555 1_555 109.3(5) n
C17c C16c H162c 1_555 1_555 109.3(4) n
H161c C16c H162c 1_555 1_555 109.4(5) n
C16c C17c C18c 1_555 1_555 110.0(3) n
C16c C17c H171c 1_555 1_555 109.4(5) n
C16c C17c H172c 1_555 1_555 109.4(4) n
C18c C17c H171c 1_555 1_555 109.4(4) n
C18c C17c H172c 1_555 1_555 109.4(5) n
H171c C17c H172c 1_555 1_555 109.4(5) n
C17c C18c H181c 1_555 1_555 109.5(5) n
C17c C18c H182c 1_555 1_555 109.5(5) n
C17c C18c H183c 1_555 1_555 109.5(5) n
H181c C18c H182c 1_555 1_555 109.5(5) n
H181c C18c H183c 1_555 1_555 109.5(5) n
H182c C18c H183c 1_555 1_555 109.5(5) n

loop_
_geom_bond_atom_site_label_1
_geom_bond_atom_site_label_2
_geom_bond_site_symmetry_2
_geom_bond_distance
_geom_bond_publ_flag
O1a C1a 1_555 1.329(6) n
O1a C1 1_555 1.461(6) n
C1a O1a 1_555 1.329(6) n
C1a C2a 1_555 1.512(5) n
C1a O2a 1_555 1.209(6) n
C2a C1a 1_555 1.512(5) n
C2a C3a 1_555 1.519(6) n
C2a H21a 1_555 1.000(12) n
C2a H22a 1_555 1.002(12) n
O2a C1a 1_555 1.209(6) n
C3a C2a 1_555 1.519(6) n
C3a C4a 1_555 1.522(6) n
C3a H31a 1_555 1.001(12) n
C3a H32a 1_555 0.998(12) n
C4a C3a 1_555 1.522(6) n
C4a C5a 1_555 1.520(6) n
C4a H41a 1_555 0.998(12) n
C4a H42a 1_555 1.000(12) n
C5a C4a 1_555 1.520(6) n
C5a C6a 1_555 1.520(6) n
C5a H51a 1_555 1.001(12) n
C5a H52a 1_555 1.002(12) n
C6a C5a 1_555 1.520(6) n
C6a C7a 1_555 1.516(6) n
C6a H61a 1_555 0.999(12) n
C6a H62a 1_555 0.998(12) n
C7a C6a 1_555 1.516(6) n
C7a C8a 1_555 1.517(6) n
C7a H71a 1_555 1.001(12) n
C7a H72a 1_555 1.001(12) n
C8a C7a 1_555 1.517(6) n
C8a C9a 1_555 1.518(6) n
C8a H81a 1_555 1.000(12) n
C8a H82a 1_555 0.999(12) n
C9a C8a 1_555 1.518(6) n
C9a C10a 1_555 1.507(6) n
C9a H91a 1_555 0.998(12) n
C9a H92a 1_555 1.000(12) n
C10a C9a 1_555 1.507(6) n
C10a C11a 1_555 1.516(6) n
C10a H101a 1_555 0.999(12) n
C10a H102a 1_555 0.998(12) n
C11a C10a 1_555 1.516(6) n
C11a C12a 1_555 1.514(6) n
C11a H111a 1_555 0.998(12) n
C11a H112a 1_555 1.000(12) n
C12a C11a 1_555 1.514(6) n
C12a C13a 1_555 1.517(6) n
C12a H121a 1_555 1.000(12) n
C12a H122a 1_555 0.998(12) n
C13a C12a 1_555 1.517(6) n
C13a C14a 1_555 1.519(6) n
C13a H131a 1_555 1.000(12) n
C13a H132a 1_555 1.001(12) n
C14a C13a 1_555 1.519(6) n
C14a C15a 1_555 1.522(6) n
C14a H141a 1_555 0.999(12) n
C14a H142a 1_555 0.999(12) n
C15a C14a 1_555 1.522(6) n
C15a C16a 1_555 1.524(6) n
C15a H151a 1_555 1.001(12) n
C15a H152a 1_555 0.999(12) n
C16a C15a 1_555 1.524(6) n
C16a C17a 1_555 1.521(6) n
C16a H161a 1_555 1.001(12) n
C16a H162a 1_555 1.000(12) n
C17a C16a 1_555 1.521(6) n
C17a C18a 1_555 1.520(6) n
C17a H171a 1_555 1.001(12) n
C17a H172a 1_555 1.001(12) n
C18a C17a 1_555 1.520(6) n
C18a H181a 1_555 1.000(12) n
C18a H182a 1_555 1.000(12) n
C18a H183a 1_555 1.000(12) n
C1 O1a 1_555 1.461(6) n
C1 C2 1_555 1.496(5) n
C1 H11 1_555 1.002(12) n
C1 H12 1_555 1.003(12) n
C2 C1 1_555 1.496(5) n
C2 O1b 1_555 1.468(5) n
C2 C3 1_555 1.505(6) n
C2 H21 1_555 1.003(12) n
O1b C2 1_555 1.468(5) n
O1b C1b 1_555 1.333(5) n
C1b O1b 1_555 1.333(5) n
C1b C2b 1_555 1.506(5) n
C1b O2b 1_555 1.206(6) n
C2b C1b 1_555 1.506(5) n
C2b C3b 1_555 1.532(6) n
C2b H21b 1_555 1.000(12) n
C2b H22b 1_555 0.999(12) n
O2b C1b 1_555 1.206(6) n
C3b C2b 1_555 1.532(6) n
C3b C4b 1_555 1.527(5) n
C3b H31b 1_555 0.999(12) n
C3b H32b 1_555 0.999(12) n
C4b C3b 1_555 1.527(5) n
C4b C5b 1_555 1.528(6) n
C4b H41b 1_555 0.999(12) n
C4b H42b 1_555 0.998(12) n
C5b C4b 1_555 1.528(6) n
C5b C6b 1_555 1.524(5) n
C5b H51b 1_555 0.998(12) n
C5b H52b 1_555 0.999(12) n
C6b C5b 1_555 1.524(5) n
C6b C7b 1_555 1.531(6) n
C6b H61b 1_555 0.997(12) n
C6b H62b 1_555 0.997(12) n
C7b C6b 1_555 1.531(6) n
C7b C8b 1_555 1.532(6) n
C7b H71b 1_555 0.999(12) n
C7b H72b 1_555 1.002(12) n
C8b C7b 1_555 1.532(6) n
C8b C9b 1_555 1.504(6) n
C8b H81b 1_555 1.001(12) n
C8b H82b 1_555 1.001(12) n
C9b C8b 1_555 1.504(6) n
C9b C10b 1_555 1.321(6) n
C9b H91b 1_555 0.998(12) n
C10b C9b 1_555 1.321(6) n
C10b C11b 1_555 1.502(6) n
C10b H101b 1_555 1.000(12) n
C11b C10b 1_555 1.502(6) n
C11b C12b 1_555 1.519(6) n
C11b H111b 1_555 0.997(12) n
C11b H112b 1_555 1.001(12) n
C12b C11b 1_555 1.519(6) n
C12b C13b 1_555 1.522(6) n
C12b H121b 1_555 0.996(12) n
C12b H122b 1_555 0.996(12) n
C13b C12b 1_555 1.522(6) n
C13b C14b 1_555 1.527(6) n
C13b H131b 1_555 1.000(12) n
C13b H132b 1_555 0.998(12) n
C14b C13b 1_555 1.527(6) n
C14b C15b 1_555 1.529(6) n
C14b H141b 1_555 0.998(12) n
C14b H142b 1_555 0.999(12) n
C15b C14b 1_555 1.529(6) n
C15b C16b 1_555 1.527(6) n
C15b H151b 1_555 1.000(12) n
C15b H152b 1_555 1.000(12) n
C16b C15b 1_555 1.527(6) n
C16b C17b 1_555 1.526(6) n
C16b H161b 1_555 0.999(12) n
C16b H162b 1_555 0.998(12) n
C17b C16b 1_555 1.526(6) n
C17b C18b 1_555 1.524(6) n
C17b H171b 1_555 0.998(12) n
C17b H172b 1_555 1.001(12) n
C18b C17b 1_555 1.524(6) n
C18b H181b 1_555 0.999(12) n
C18b H182b 1_555 1.000(12) n
C18b H183b 1_555 1.001(12) n
C3 C2 1_555 1.505(6) n
C3 O1c 1_555 1.468(6) n
C3 H31 1_555 1.000(12) n
C3 H32 1_555 1.002(12) n
O1c C3 1_555 1.468(6) n
O1c C1c 1_555 1.326(6) n
C1c O1c 1_555 1.326(6) n
C1c C2c 1_555 1.512(6) n
C1c O2c 1_555 1.202(6) n
C2c C1c 1_555 1.512(6) n
C2c C3c 1_555 1.528(6) n
C2c H21c 1_555 1.002(12) n
C2c H22c 1_555 1.000(12) n
O2c C1c 1_555 1.202(6) n
C3c C2c 1_555 1.528(6) n
C3c C4c 1_555 1.525(6) n
C3c H31c 1_555 1.002(12) n
C3c H32c 1_555 1.001(12) n
C4c C3c 1_555 1.525(6) n
C4c C5c 1_555 1.525(6) n
C4c H41c 1_555 1.002(12) n
C4c H42c 1_555 1.000(12) n
C5c C4c 1_555 1.525(6) n
C5c C6c 1_555 1.527(6) n
C5c H51c 1_555 1.003(12) n
C5c H52c 1_555 1.000(12) n
C6c C5c 1_555 1.527(6) n
C6c C7c 1_555 1.521(6) n
C6c H61c 1_555 1.001(12) n
C6c H62c 1_555 1.000(12) n
C7c C6c 1_555 1.521(6) n
C7c C8c 1_555 1.511(6) n
C7c H71c 1_555 0.999(12) n
C7c H72c 1_555 0.999(12) n
C8c C7c 1_555 1.511(6) n
C8c C9c 1_555 1.513(6) n
C8c H81c 1_555 0.998(12) n
C8c H82c 1_555 0.999(12) n
C9c C8c 1_555 1.513(6) n
C9c C10c 1_555 1.511(6) n
C9c H91c 1_555 0.999(12) n
C9c H92c 1_555 0.998(12) n
C10c C9c 1_555 1.511(6) n
C10c C11c 1_555 1.514(6) n
C10c H101c 1_555 0.999(12) n
C10c H102c 1_555 0.998(12) n
C11c C10c 1_555 1.514(6) n
C11c C12c 1_555 1.512(6) n
C11c H111c 1_555 0.999(12) n
C11c H112c 1_555 0.999(12) n
C12c C11c 1_555 1.512(6) n
C12c C13c 1_555 1.515(6) n
C12c H121c 1_555 1.000(12) n
C12c H122c 1_555 0.997(12) n
C13c C12c 1_555 1.515(6) n
C13c C14c 1_555 1.514(6) n
C13c H131c 1_555 0.999(12) n
C13c H132c 1_555 0.999(12) n
C14c C13c 1_555 1.514(6) n
C14c C15c 1_555 1.515(6) n
C14c H141c 1_555 0.999(12) n
C14c H142c 1_555 0.998(12) n
C15c C14c 1_555 1.515(6) n
C15c C16c 1_555 1.519(6) n
C15c H151c 1_555 0.999(12) n
C15c H152c 1_555 1.000(12) n
C16c C15c 1_555 1.519(6) n
C16c C17c 1_555 1.518(6) n
C16c H161c 1_555 1.000(12) n
C16c H162c 1_555 0.999(12) n
C17c C16c 1_555 1.518(6) n
C17c C18c 1_555 1.521(6) n
C17c H171c 1_555 0.999(12) n
C17c H172c 1_555 0.998(12) n
C18c C17c 1_555 1.521(6) n
C18c H181c 1_555 1.001(12) n
C18c H182c 1_555 0.999(12) n
C18c H183c 1_555 1.000(12) n
H181a C18a 1_555 1.000(12) n
H182a C18a 1_555 1.000(12) n
H183a C18a 1_555 1.000(12) n
H171a C17a 1_555 1.001(12) n
H172a C17a 1_555 1.001(12) n
H161a C16a 1_555 1.001(12) n
H162a C16a 1_555 1.000(12) n
H151a C15a 1_555 1.001(12) n
H152a C15a 1_555 0.999(12) n
H141a C14a 1_555 0.999(12) n
H142a C14a 1_555 0.999(12) n
H131a C13a 1_555 1.000(12) n
H132a C13a 1_555 1.001(12) n
H121a C12a 1_555 1.000(12) n
H122a C12a 1_555 0.998(12) n
H111a C11a 1_555 0.998(12) n
H112a C11a 1_555 1.000(12) n
H101a C10a 1_555 0.999(12) n
H102a C10a 1_555 0.998(12) n
H91a C9a 1_555 0.998(12) n
H92a C9a 1_555 1.000(12) n
H81a C8a 1_555 1.000(12) n
H82a C8a 1_555 0.999(12) n
H71a C7a 1_555 1.001(12) n
H72a C7a 1_555 1.001(12) n
H61a C6a 1_555 0.999(12) n
H62a C6a 1_555 0.998(12) n
H51a C5a 1_555 1.001(12) n
H52a C5a 1_555 1.002(12) n
H41a C4a 1_555 0.998(12) n
H42a C4a 1_555 1.000(12) n
H31a C3a 1_555 1.001(12) n
H32a C3a 1_555 0.998(12) n
H21a C2a 1_555 1.000(12) n
H22a C2a 1_555 1.002(12) n
H11 C1 1_555 1.002(12) n
H12 C1 1_555 1.003(12) n
H181b C18b 1_555 0.999(12) n
H182b C18b 1_555 1.000(12) n
H183b C18b 1_555 1.001(12) n
H171b C17b 1_555 0.998(12) n
H172b C17b 1_555 1.001(12) n
H161b C16b 1_555 0.999(12) n
H162b C16b 1_555 0.998(12) n
H151b C15b 1_555 1.000(12) n
H152b C15b 1_555 1.000(12) n
H141b C14b 1_555 0.998(12) n
H142b C14b 1_555 0.999(12) n
H131b C13b 1_555 1.000(12) n
H132b C13b 1_555 0.998(12) n
H121b C12b 1_555 0.996(12) n
H122b C12b 1_555 0.996(12) n
H111b C11b 1_555 0.997(12) n
H112b C11b 1_555 1.001(12) n
H101b C10b 1_555 1.000(12) n
H91b C9b 1_555 0.998(12) n
H81b C8b 1_555 1.001(12) n
H82b C8b 1_555 1.001(12) n
H71b C7b 1_555 0.999(12) n
H72b C7b 1_555 1.002(12) n
H61b C6b 1_555 0.997(12) n
H62b C6b 1_555 0.997(12) n
H51b C5b 1_555 0.998(12) n
H52b C5b 1_555 0.999(12) n
H41b C4b 1_555 0.999(12) n
H42b C4b 1_555 0.998(12) n
H31b C3b 1_555 0.999(12) n
H32b C3b 1_555 0.999(12) n
H21b C2b 1_555 1.000(12) n
H22b C2b 1_555 0.999(12) n
H21 C2 1_555 1.003(12) n
H181c C18c 1_555 1.001(12) n
H182c C18c 1_555 0.999(12) n
H183c C18c 1_555 1.000(12) n
H171c C17c 1_555 0.999(12) n
H172c C17c 1_555 0.998(12) n
H161c C16c 1_555 1.000(12) n
H162c C16c 1_555 0.999(12) n
H151c C15c 1_555 0.999(12) n
H152c C15c 1_555 1.000(12) n
H141c C14c 1_555 0.999(12) n
H142c C14c 1_555 0.998(12) n
H131c C13c 1_555 0.999(12) n
H132c C13c 1_555 0.999(12) n
H121c C12c 1_555 1.000(12) n
H122c C12c 1_555 0.997(12) n
H111c C11c 1_555 0.999(12) n
H112c C11c 1_555 0.999(12) n
H101c C10c 1_555 0.999(12) n
H102c C10c 1_555 0.998(12) n
H91c C9c 1_555 0.999(12) n
H92c C9c 1_555 0.998(12) n
H81c C8c 1_555 0.998(12) n
H82c C8c 1_555 0.999(12) n
H71c C7c 1_555 0.999(12) n
H72c C7c 1_555 0.999(12) n
H61c C6c 1_555 1.001(12) n
H62c C6c 1_555 1.000(12) n
H51c C5c 1_555 1.003(12) n
H52c C5c 1_555 1.000(12) n
H41c C4c 1_555 1.002(12) n
H42c C4c 1_555 1.000(12) n
H31c C3c 1_555 1.002(12) n
H32c C3c 1_555 1.001(12) n
H21c C2c 1_555 1.002(12) n
H22c C2c 1_555 1.000(12) n
H31 C3 1_555 1.000(12) n
H32 C3 1_555 1.002(12) n
